data_4122577
loop_
_publ_author_name
'Jablonskyt\.e, Au\<sra'
'Webster, Lee R.'
'Simmons, Trevor R.'
'Wright, Joseph A.'
'Pickett, Christopher J.'

_publ_section_title
;
 Electronic control of the protonation rates of Fe-Fe bonds.
;
_journal_issue 37
_journal_name_full 'Journal of the American Chemical Society'
_journal_page_first 13038
_journal_page_last 13044
_journal_paper_doi 10.1021/ja506693m
_journal_volume 136
_journal_year 2014
_chemical_formula_moiety 'C14 H26 Fe2 O4 P2 S2'
_chemical_formula_structural Fe2(Me-pdt)(CO)4(PMe3)2
_chemical_formula_sum 'C14 H26 Fe2 O4 P2 S2'
_chemical_formula_weight 496.11
_chemical_name_systematic
;
 ?
;
_space_group_crystal_system monoclinic
_space_group_IT_number 15
_space_group_name_Hall '-C 2yc'
_space_group_name_H-M_alt 'C 1 2/c 1'
_symmetry_space_group_name_Hall '-C 2yc'
_symmetry_space_group_name_H-M 'C 1 2/c 1'
_atom_sites_solution_hydrogens geom
_audit_creation_method SHELXL-2014
_cell_angle_alpha 90
_cell_angle_beta 99.219(7)
_cell_angle_gamma 90
_cell_formula_units_Z 4
_cell_length_a 16.6834(13)
_cell_length_b 11.0280(8)
_cell_length_c 11.9668(9)
_cell_measurement_reflns_used 4761
_cell_measurement_temperature 140(2)
_cell_measurement_theta_max 29.2334
_cell_measurement_theta_min 3.4426
_cell_volume 2173.3(3)
_computing_cell_refinement 'CrysAlisPro (Agilent Technologies, 2011)'
_computing_data_collection 'CrysAlisPro (Agilent Technologies, 2011)'
_computing_data_reduction 'CrysAlisPro (Agilent Technologies, 2011)'
_computing_molecular_graphics 'ORTEP-3 (Farrugia, 1997)'
_computing_publication_material
;
 SHELXL-2014 (Sheldrick, 2013), WinGX (Farrugia, 2012)
 and enCIFer (Allen et al., 2004)
;
_computing_structure_refinement 'SHELXL-2014 (Sheldrick, 2014)'
_computing_structure_solution 'SIR92 (Altomare et al., 1993)'
_diffrn_ambient_temperature 140(2)
_diffrn_detector_area_resol_mean 16.0050
_diffrn_measured_fraction_theta_full 0.998
_diffrn_measured_fraction_theta_max 0.998
_diffrn_measurement_device_type 'Xcalibur, Sapphire3'
_diffrn_measurement_method '\w scans'
_diffrn_radiation_monochromator graphite
_diffrn_radiation_probe x-ray
_diffrn_radiation_source 'Enhance (Mo) X-ray Source'
_diffrn_radiation_type 'Mo K\a'
_diffrn_radiation_wavelength 0.71073
_diffrn_reflns_av_R_equivalents 0.0613
_diffrn_reflns_av_unetI/netI 0.0437
_diffrn_reflns_Laue_measured_fraction_full 0.998
_diffrn_reflns_Laue_measured_fraction_max 0.998
_diffrn_reflns_limit_h_max 19
_diffrn_reflns_limit_h_min -19
_diffrn_reflns_limit_k_max 13
_diffrn_reflns_limit_k_min -13
_diffrn_reflns_limit_l_max 14
_diffrn_reflns_limit_l_min -14
_diffrn_reflns_number 13246
_diffrn_reflns_point_group_measured_fraction_full 0.998
_diffrn_reflns_point_group_measured_fraction_max 0.998
_diffrn_reflns_theta_full 25.000
_diffrn_reflns_theta_max 24.999
_diffrn_reflns_theta_min 3.450
_exptl_absorpt_coefficient_mu 1.688
_exptl_absorpt_correction_T_max 1.00000
_exptl_absorpt_correction_T_min 0.89199
_exptl_absorpt_correction_type multi-scan
_exptl_absorpt_process_details 'CrysAlisPro (Agilent Technologies, 2011)'
_exptl_crystal_colour red
_exptl_crystal_density_diffrn 1.516
_exptl_crystal_description prism
_exptl_crystal_F_000 1024
_exptl_crystal_size_max 0.200
_exptl_crystal_size_mid 0.100
_exptl_crystal_size_min 0.060
_refine_diff_density_max 2.313
_refine_diff_density_min -0.653
_refine_diff_density_rms 0.201
_refine_ls_extinction_method none
_refine_ls_goodness_of_fit_ref 1.266
_refine_ls_hydrogen_treatment constr
_refine_ls_matrix_type full
_refine_ls_number_parameters 138
_refine_ls_number_reflns 1912
_refine_ls_number_restraints 15
_refine_ls_restrained_S_all 1.265
_refine_ls_R_factor_all 0.0979
_refine_ls_R_factor_gt 0.0897
_refine_ls_shift/su_max 0.000
_refine_ls_shift/su_mean 0.000
_refine_ls_structure_factor_coef Fsqd
_refine_ls_weighting_details 'w=1/[\s^2^(Fo^2^)+(0.1310P)^2^+59.5495P] where P=(Fo^2^+2Fc^2^)/3'
_refine_ls_weighting_scheme calc
_refine_ls_wR_factor_gt 0.2961
_refine_ls_wR_factor_ref 0.3005
_reflns_Friedel_coverage 0.000
_reflns_number_gt 1654
_reflns_number_total 1912
_reflns_threshold_expression 'I > 2\s(I)'
_cod_data_source_file ja506693m_si_002.cif
_cod_data_source_block 1(Me-pdt)
_cod_depositor_comments 'Adding full bibliography for 4122577--4122589.cif.'
_cod_database_code 4122577
_shelx_space_group_comment
;
The symmetry employed for this shelxl refinement is uniquely defined
by the following loop, which should always be used as a source of
symmetry information in preference to the above space-group names.
They are only intended as comments.
;
_shelx_estimated_absorpt_t_min 0.729
_shelx_estimated_absorpt_t_max 0.905
_shelxl_version_number 2014-3

loop_
_space_group_symop_operation_xyz
'x, y, z'
'-x, y, -z+1/2'
'x+1/2, y+1/2, z'
'-x+1/2, y+1/2, -z+1/2'
'-x, -y, -z'
'x, -y, z-1/2'
'-x+1/2, -y+1/2, -z'
'x+1/2, -y+1/2, z-1/2'

loop_
_atom_site_label
_atom_site_type_symbol
_atom_site_fract_x
_atom_site_fract_y
_atom_site_fract_z
_atom_site_U_iso_or_equiv
_atom_site_adp_type
_atom_site_occupancy
_atom_site_site_symmetry_order
_atom_site_calc_flag
_atom_site_refinement_flags_posn
_atom_site_refinement_flags_adp
_atom_site_refinement_flags_occupancy
_atom_site_disorder_assembly
_atom_site_disorder_group
C1 C 0.8471(8) 0.0794(11) 0.6170(10) 0.040(3) Uani 1 1 d . . . . .
C2 C 0.9315(7) 0.2783(11) 0.5862(10) 0.038(3) Uani 1 1 d . . . . .
C3 C 0.965(2) -0.090(3) 0.846(3) 0.034(5) Uani 0.5 1 d D . P A -1
H3A H 1.0147 -0.1194 0.8947 0.041 Uiso 0.5 1 calc R U P A -1
H3B H 0.9180 -0.1231 0.8781 0.041 Uiso 0.5 1 calc R U P A -1
C4 C 0.9625(15) -0.1452(16) 0.7294(18) 0.039(5) Uani 0.5 1 d D U P A -1
H4 H 0.9087 -0.1271 0.6825 0.047 Uiso 0.5 1 calc R U P A -1
C5 C 1.029(2) -0.093(3) 0.671(3) 0.034(5) Uani 0.5 1 d D . P A -1
H5A H 1.0250 -0.1349 0.5965 0.041 Uiso 0.5 1 calc R U P A -1
H5B H 1.0815 -0.1190 0.7156 0.041 Uiso 0.5 1 calc R U P A -1
C6 C 0.973(2) -0.2845(17) 0.739(4) 0.062(12) Uani 0.5 1 d D . P A -1
H6A H 1.0271 -0.3032 0.7816 0.093 Uiso 0.5 1 calc R U P A -1
H6B H 0.9683 -0.3198 0.6630 0.093 Uiso 0.5 1 calc R U P A -1
H6C H 0.9314 -0.3187 0.7785 0.093 Uiso 0.5 1 calc R U P A -1
C7 C 0.7499(14) 0.306(3) 0.699(2) 0.078(7) Uani 0.603(13) 1 d D . P B 1
H7A H 0.7208 0.2295 0.7048 0.117 Uiso 0.603(13) 1 calc R U P B 1
H7B H 0.7512 0.3239 0.6190 0.117 Uiso 0.603(13) 1 calc R U P B 1
H7C H 0.7222 0.3716 0.7323 0.117 Uiso 0.603(13) 1 calc R U P B 1
C8 C 0.8858(15) 0.4490(18) 0.780(2) 0.060(5) Uani 0.603(13) 1 d D . P B 1
H8A H 0.8915 0.4775 0.7043 0.090 Uiso 0.603(13) 1 calc R U P B 1
H8B H 0.9385 0.4540 0.8299 0.090 Uiso 0.603(13) 1 calc R U P B 1
H8C H 0.8463 0.4998 0.8108 0.090 Uiso 0.603(13) 1 calc R U P B 1
C9 C 0.8387(15) 0.268(2) 0.9190(18) 0.063(6) Uani 0.603(13) 1 d D . P B 1
H9A H 0.7994 0.3259 0.9401 0.094 Uiso 0.603(13) 1 calc R U P B 1
H9B H 0.8912 0.2787 0.9682 0.094 Uiso 0.603(13) 1 calc R U P B 1
H9C H 0.8191 0.1849 0.9279 0.094 Uiso 0.603(13) 1 calc R U P B 1
P1 P 0.85092(18) 0.2921(3) 0.7723(3) 0.0355(8) Uani 0.603(13) 1 d D . P B 1
C7X C 0.795(2) 0.409(3) 0.689(3) 0.078(7) Uani 0.397(13) 1 d D . P B 2
H7X1 H 0.7469 0.4306 0.7217 0.117 Uiso 0.397(13) 1 calc R U P B 2
H7X2 H 0.7783 0.3799 0.6112 0.117 Uiso 0.397(13) 1 calc R U P B 2
H7X3 H 0.8297 0.4809 0.6876 0.117 Uiso 0.397(13) 1 calc R U P B 2
C8X C 0.892(2) 0.377(3) 0.899(3) 0.060(5) Uani 0.397(13) 1 d D . P B 2
H8X1 H 0.9210 0.3211 0.9559 0.090 Uiso 0.397(13) 1 calc R U P B 2
H8X2 H 0.8476 0.4157 0.9303 0.090 Uiso 0.397(13) 1 calc R U P B 2
H8X3 H 0.9298 0.4386 0.8804 0.090 Uiso 0.397(13) 1 calc R U P B 2
C9X C 0.7667(18) 0.215(3) 0.827(3) 0.063(6) Uani 0.397(13) 1 d D . P B 2
H9X1 H 0.7382 0.2732 0.8684 0.094 Uiso 0.397(13) 1 calc R U P B 2
H9X2 H 0.7885 0.1491 0.8781 0.094 Uiso 0.397(13) 1 calc R U P B 2
H9X3 H 0.7287 0.1813 0.7636 0.094 Uiso 0.397(13) 1 calc R U P B 2
P1X P 0.85092(18) 0.2921(3) 0.7723(3) 0.0355(8) Uani 0.397(13) 1 d D . P B 2
O1 O 0.7966(6) 0.0208(10) 0.5684(9) 0.064(3) Uani 1 1 d . . . . .
O2 O 0.9288(8) 0.3506(9) 0.5163(9) 0.074(4) Uani 1 1 d . . . . .
S1 S 0.96225(16) 0.0714(2) 0.8569(2) 0.0296(7) Uani 1 1 d . . . . .
Fe1 Fe 0.92836(9) 0.16642(13) 0.68987(12) 0.0259(6) Uani 1 1 d . . . . .

loop_
_atom_site_aniso_label
_atom_site_aniso_U_11
_atom_site_aniso_U_22
_atom_site_aniso_U_33
_atom_site_aniso_U_23
_atom_site_aniso_U_13
_atom_site_aniso_U_12
C1 0.043(7) 0.044(7) 0.034(6) 0.006(5) 0.007(5) -0.003(5)
C2 0.042(6) 0.042(7) 0.031(6) 0.005(5) 0.010(5) 0.002(5)
C3 0.039(8) 0.033(7) 0.034(10) 0.009(12) 0.014(6) 0.027(13)
C4 0.059(10) 0.029(9) 0.026(9) -0.004(7) -0.005(8) 0.012(8)
C5 0.039(8) 0.033(7) 0.034(10) 0.009(12) 0.014(6) 0.027(13)
C6 0.12(4) 0.030(12) 0.034(17) -0.005(12) 0.00(2) 0.005(13)
C7 0.053(14) 0.090(18) 0.088(17) -0.018(16) 0.002(13) 0.034(12)
C8 0.062(12) 0.046(11) 0.074(14) -0.022(10) 0.017(11) 0.007(10)
C9 0.069(13) 0.069(14) 0.062(13) 0.008(11) 0.044(10) 0.029(11)
P1 0.0378(16) 0.0312(15) 0.0379(16) 0.0031(12) 0.0071(12) 0.0079(12)
C7X 0.053(14) 0.090(18) 0.088(17) -0.018(16) 0.002(13) 0.034(12)
C8X 0.062(12) 0.046(11) 0.074(14) -0.022(10) 0.017(11) 0.007(10)
C9X 0.069(13) 0.069(14) 0.062(13) 0.008(11) 0.044(10) 0.029(11)
P1X 0.0378(16) 0.0312(15) 0.0379(16) 0.0031(12) 0.0071(12) 0.0079(12)
O1 0.048(6) 0.074(7) 0.067(6) -0.012(6) 0.006(5) -0.026(5)
O2 0.123(10) 0.053(6) 0.056(6) 0.027(5) 0.043(7) 0.026(6)
S1 0.0346(15) 0.0330(15) 0.0214(12) 0.0032(10) 0.0050(10) -0.0002(11)
Fe1 0.0282(9) 0.0277(9) 0.0217(8) 0.0029(6) 0.0037(6) 0.0009(6)

loop_
_atom_type_symbol
_atom_type_description
_atom_type_scat_dispersion_real
_atom_type_scat_dispersion_imag
_atom_type_scat_source
C C 0.0033 0.0016 'International Tables Vol C Tables 4.2.6.8 and 6.1.1.4'
H H 0.0000 0.0000 'International Tables Vol C Tables 4.2.6.8 and 6.1.1.4'
O O 0.0106 0.0060 'International Tables Vol C Tables 4.2.6.8 and 6.1.1.4'
P P 0.1023 0.0942 'International Tables Vol C Tables 4.2.6.8 and 6.1.1.4'
S S 0.1246 0.1234 'International Tables Vol C Tables 4.2.6.8 and 6.1.1.4'
Fe Fe 0.3463 0.8444 'International Tables Vol C Tables 4.2.6.8 and 6.1.1.4'

loop_
_geom_angle_atom_site_label_1
_geom_angle_atom_site_label_2
_geom_angle_atom_site_label_3
_geom_angle
_geom_angle_site_symmetry_1
_geom_angle_site_symmetry_3
O1 C1 Fe1 177.5(12) . .
O2 C2 Fe1 176.1(12) . .
C4 C3 S1 118(2) . .
C4 C3 H3A 107.9 . .
S1 C3 H3A 107.9 . .
C4 C3 H3B 107.9 . .
S1 C3 H3B 107.9 . .
H3A C3 H3B 107.2 . .
C3 C4 C5 111.4(19) . .
C3 C4 C6 110(2) . .
C5 C4 C6 109(3) . .
C3 C4 H4 108.9 . .
C5 C4 H4 108.9 . .
C6 C4 H4 108.9 . .
C4 C5 S1 122(2) . 2_756
C4 C5 H5A 106.8 . .
S1 C5 H5A 106.8 2_756 .
C4 C5 H5B 106.8 . .
S1 C5 H5B 106.8 2_756 .
H5A C5 H5B 106.6 . .
C4 C6 H6A 109.5 . .
C4 C6 H6B 109.5 . .
H6A C6 H6B 109.5 . .
C4 C6 H6C 109.5 . .
H6A C6 H6C 109.5 . .
H6B C6 H6C 109.5 . .
P1 C7 H7A 109.5 . .
P1 C7 H7B 109.5 . .
H7A C7 H7B 109.5 . .
P1 C7 H7C 109.5 . .
H7A C7 H7C 109.5 . .
H7B C7 H7C 109.5 . .
P1 C8 H8A 109.5 . .
P1 C8 H8B 109.5 . .
H8A C8 H8B 109.5 . .
P1 C8 H8C 109.5 . .
H8A C8 H8C 109.5 . .
H8B C8 H8C 109.5 . .
P1 C9 H9A 109.5 . .
P1 C9 H9B 109.5 . .
H9A C9 H9B 109.5 . .
P1 C9 H9C 109.5 . .
H9A C9 H9C 109.5 . .
H9B C9 H9C 109.5 . .
C7 P1 C9 104.3(13) . .
C7 P1 C8 102.4(13) . .
C9 P1 C8 100.1(12) . .
C7 P1 Fe1 113.9(9) . .
C9 P1 Fe1 119.8(7) . .
C8 P1 Fe1 114.2(8) . .
H7X1 C7X H7X2 109.5 . .
H7X1 C7X H7X3 109.5 . .
H7X2 C7X H7X3 109.5 . .
H8X1 C8X H8X2 109.5 . .
H8X1 C8X H8X3 109.5 . .
H8X2 C8X H8X3 109.5 . .
H9X1 C9X H9X2 109.5 . .
H9X1 C9X H9X3 109.5 . .
H9X2 C9X H9X3 109.5 . .
C3 S1 Fe1 114.0(10) . .
C3 S1 Fe1 114.7(13) . 2_756
Fe1 S1 Fe1 70.14(10) . 2_756
C2 Fe1 C1 98.0(5) . .
C2 Fe1 P1 87.8(4) . .
C1 Fe1 P1 95.9(4) . .
C2 Fe1 S1 157.5(4) . .
C1 Fe1 S1 104.4(4) . .
P1 Fe1 S1 88.70(11) . .
C2 Fe1 S1 92.0(4) . 2_756
C1 Fe1 S1 102.3(4) . 2_756
P1 Fe1 S1 161.72(13) . 2_756
S1 Fe1 S1 84.58(12) . 2_756
C2 Fe1 Fe1 105.3(4) . 2_756
C1 Fe1 Fe1 147.2(4) . 2_756
P1 Fe1 Fe1 107.66(10) . 2_756
S1 Fe1 Fe1 55.00(8) . 2_756
S1 Fe1 Fe1 54.86(8) 2_756 2_756

loop_
_geom_bond_atom_site_label_1
_geom_bond_atom_site_label_2
_geom_bond_distance
_geom_bond_site_symmetry_2
C1 O1 1.143(15) .
C1 Fe1 1.773(13) .
C2 O2 1.151(15) .
C2 Fe1 1.757(12) .
C3 C4 1.517(19) .
C3 S1 1.79(3) .
C3 H3A 0.9900 .
C3 H3B 0.9900 .
C4 C5 1.519(19) .
C4 C6 1.549(17) .
C4 H4 1.0000 .
C5 S1 1.86(3) 2_756
C5 H5A 0.9900 .
C5 H5B 0.9900 .
C6 H6A 0.9800 .
C6 H6B 0.9800 .
C6 H6C 0.9800 .
C7 P1 1.78(2) .
C7 H7A 0.9800 .
C7 H7B 0.9800 .
C7 H7C 0.9800 .
C8 P1 1.82(2) .
C8 H8A 0.9800 .
C8 H8B 0.9800 .
C8 H8C 0.9800 .
C9 P1 1.820(19) .
C9 H9A 0.9800 .
C9 H9B 0.9800 .
C9 H9C 0.9800 .
P1 Fe1 2.230(3) .
C7X H7X1 0.9800 .
C7X H7X2 0.9800 .
C7X H7X3 0.9800 .
C8X H8X1 0.9800 .
C8X H8X2 0.9800 .
C8X H8X3 0.9800 .
C9X H9X1 0.9800 .
C9X H9X2 0.9800 .
C9X H9X3 0.9800 .
S1 Fe1 2.248(3) .
S1 Fe1 2.252(3) 2_756
Fe1 S1 2.252(3) 2_756
Fe1 Fe1 2.585(3) 2_756
